data_4022874
loop_
_publ_author_name
'Harry W. Gibson'
'Hong Wang'
'Carla Slebodnick'
'Joseph Merola'
'W. Scott Kassel'
'Arnold L. Rheingold'

_publ_contact_author_address
;Department of Chemistry (0212)
Virginia Tech
Blacksburg, VA 24061
;
_publ_contact_author_email hwgibson@vt.edu
_publ_contact_author_fax 540-231-8517
_publ_contact_author_name 'Gibson, Harry W.'
_publ_contact_author_phone 540-231-5902
_publ_section_title
;
 Isomeric 2,6-Pyridino-Cryptands Based on Dibenzo-24-crown-8
;
_journal_name_full 'Journal of Organic Chemistry'
_journal_page_first 3381
_journal_page_last 3393
_journal_paper_doi 10.1021/jo070030l
_journal_volume 72
_journal_year 2007
_chemical_formula_moiety 'C33 H37 N O12, F6 P, H4 N'
_chemical_formula_sum 'C33 H41 F6 N2 O12 P'
_chemical_formula_weight 802.65
_chemical_name_common cs613
_chemical_name_systematic
; 
 ? 
;
_space_group_IT_number 2
_symmetry_cell_setting triclinic
_symmetry_space_group_name_Hall '-P 1'
_symmetry_space_group_name_H-M 'P -1'
_atom_sites_solution_hydrogens geom
_atom_sites_solution_primary direct
_atom_sites_solution_secondary difmap
_audit_creation_method SHELXL-97
_cell_angle_alpha 93.100(12)
_cell_angle_beta 95.003(14)
_cell_angle_gamma 97.215(13)
_cell_formula_units_Z 2
_cell_length_a 9.6495(17)
_cell_length_b 10.9594(15)
_cell_length_c 17.261(3)
_cell_measurement_reflns_used 1876
_cell_measurement_temperature 100(2)
_cell_measurement_theta_max 19.10
_cell_measurement_theta_min 2.11
_cell_volume 1800.1(5)
_computing_cell_refinement 'CrysAlis (Oxford Diffraction)'
_computing_data_collection 'CrysAlis (Oxford Diffraction)'
_computing_data_reduction 'CrysAlis (Oxford Diffraction)'
_computing_molecular_graphics 'Bruker SHELXTL'
_computing_publication_material 'Bruker SHELXTL'
_computing_structure_refinement 'SHELXL-97 (Sheldrick, 1997)'
_computing_structure_solution 'SHELXS-97 (Sheldrick, 1990)'
_diffrn_ambient_temperature 100(2)
_diffrn_detector CCD
_diffrn_detector_type 'Oxford Diffraction Sapphire 2 CCD'
_diffrn_measured_fraction_theta_full 0.994
_diffrn_measured_fraction_theta_max 0.994
_diffrn_measurement_device '\k-geometry diffractometer'
_diffrn_measurement_device_type 'Oxford Diffraction Xcalibur2'
_diffrn_measurement_method 'phi and omega scans'
_diffrn_radiation_monochromator graphite
_diffrn_radiation_probe x-ray
_diffrn_radiation_type MoK\a
_diffrn_radiation_wavelength 0.71073
_diffrn_reflns_av_R_equivalents 0.0281
_diffrn_reflns_av_sigmaI/netI 0.0724
_diffrn_reflns_limit_h_max 11
_diffrn_reflns_limit_h_min -11
_diffrn_reflns_limit_k_max 10
_diffrn_reflns_limit_k_min -13
_diffrn_reflns_limit_l_max 20
_diffrn_reflns_limit_l_min -20
_diffrn_reflns_number 8803
_diffrn_reflns_theta_full 25.05
_diffrn_reflns_theta_max 25.05
_diffrn_reflns_theta_min 3.04
_diffrn_source 'fine-focus sealed tube'
_diffrn_source_current 40
_diffrn_source_voltage 50
_diffrn_standards_decay_% <2%
_diffrn_standards_interval_count 50
_diffrn_standards_number 2
_exptl_absorpt_coefficient_mu 0.173
_exptl_absorpt_correction_type none
_exptl_crystal_colour colorless
_exptl_crystal_density_diffrn 1.481
_exptl_crystal_density_method 'not measured'
_exptl_crystal_description plate
_exptl_crystal_F_000 836
_exptl_crystal_size_max 0.235
_exptl_crystal_size_mid 0.234
_exptl_crystal_size_min 0.051
_refine_diff_density_max 0.705
_refine_diff_density_min -0.289
_refine_diff_density_rms 0.059
_refine_ls_extinction_method none
_refine_ls_goodness_of_fit_ref 0.939
_refine_ls_hydrogen_treatment mixed
_refine_ls_matrix_type full
_refine_ls_number_parameters 503
_refine_ls_number_reflns 6351
_refine_ls_number_restraints 4
_refine_ls_restrained_S_all 0.939
_refine_ls_R_factor_all 0.0909
_refine_ls_R_factor_gt 0.0493
_refine_ls_shift/su_max 0.002
_refine_ls_shift/su_mean 0.000
_refine_ls_structure_factor_coef Fsqd
_refine_ls_weighting_details 'calc w=1/[\s^2^(Fo^2^)+(0.0649P)^2^+0.0000P] where P=(Fo^2^+2Fc^2^)/3'
_refine_ls_weighting_scheme calc
_refine_ls_wR_factor_gt 0.1114
_refine_ls_wR_factor_ref 0.1259
_reflns_number_gt 3877
_reflns_number_total 6351
_reflns_threshold_expression >2sigma(I)
_cod_data_source_file jo070030lrom20070106_120156.cif
_cod_data_source_block 4.NH4PF6
_cod_depositor_comments
;
The following automatic conversions were performed:
'_symmetry_cell_setting' value 'Triclinic' changed to 'triclinic'
according to '/home/saulius/struct/CIF-dictionaries/cif_core.dic'
dictionary named 'cif_core.dic' version 2.4.1 from 2010-06-29.

Automatic conversion script
Id: cif_fix_enum 1527 2010-12-29 10:47:43Z saulius 
;
_cod_database_code 4022874

loop_
_symmetry_equiv_pos_as_xyz
'x, y, z'
'-x, -y, -z'

loop_
_atom_site_label
_atom_site_type_symbol
_atom_site_fract_x
_atom_site_fract_y
_atom_site_fract_z
_atom_site_U_iso_or_equiv
_atom_site_adp_type
_atom_site_occupancy
_atom_site_symmetry_multiplicity
_atom_site_calc_flag
_atom_site_refinement_flags
P1 P 0.30278(8) 0.51226(7) 0.13555(5) 0.0244(2) Uani 1 1 d .
F1 F 0.24740(18) 0.36842(15) 0.13945(10) 0.0341(5) Uani 1 1 d .
F2 F 0.35794(18) 0.65495(15) 0.13109(11) 0.0341(5) Uani 1 1 d .
F3 F 0.16441(17) 0.52773(16) 0.08071(10) 0.0348(5) Uani 1 1 d .
F4 F 0.22516(19) 0.54331(16) 0.21065(10) 0.0379(5) Uani 1 1 d .
F5 F 0.38071(18) 0.48045(16) 0.06033(10) 0.0353(5) Uani 1 1 d .
F6 F 0.44159(18) 0.49629(16) 0.18951(10) 0.0376(5) Uani 1 1 d .
O1 O 0.9940(2) 1.10984(17) 0.28674(11) 0.0240(5) Uani 1 1 d .
O2 O 0.8718(2) 1.30694(17) 0.21748(12) 0.0282(5) Uani 1 1 d .
O3 O 0.7250(2) 1.25335(17) 0.07043(12) 0.0250(5) Uani 1 1 d .
O4 O 0.5289(2) 1.08466(17) 0.13876(12) 0.0290(5) Uani 1 1 d .
O5 O 1.0799(2) 0.92290(17) 0.21913(11) 0.0242(5) Uani 1 1 d .
O6 O 1.0386(2) 0.90119(18) 0.05696(11) 0.0273(5) Uani 1 1 d .
O7 O 0.8025(2) 0.78417(18) 0.11999(12) 0.0322(5) Uani 1 1 d .
O8 O 0.6094(2) 0.89107(19) 0.19579(13) 0.0359(6) Uani 1 1 d .
O9 O 0.7915(2) 0.64536(18) 0.45820(12) 0.0284(5) Uani 1 1 d .
O10 O 0.8596(2) 0.5334(2) 0.55624(13) 0.0370(6) Uani 1 1 d .
O11 O 0.4175(2) 0.85625(17) 0.46115(11) 0.0248(5) Uani 1 1 d .
O12 O 0.2320(2) 0.79238(19) 0.52549(12) 0.0305(5) Uani 1 1 d .
N1 N 0.5605(2) 0.6843(2) 0.51955(14) 0.0228(6) Uani 1 1 d .
N2 N 0.8456(3) 1.0519(3) 0.13425(17) 0.0288(6) Uani 1 1 d D
H2A H 0.775(4) 0.990(3) 0.141(3) 0.091(16) Uiso 1 1 d D
H2B H 0.879(4) 1.086(3) 0.1813(14) 0.074(14) Uiso 1 1 d D
H2C H 0.917(4) 1.030(5) 0.105(3) 0.14(2) Uiso 1 1 d D
H2D H 0.791(4) 1.113(3) 0.128(2) 0.075(14) Uiso 1 1 d D
C1 C 0.9783(3) 1.0022(3) 0.32541(17) 0.0226(7) Uani 1 1 d .
C2 C 1.0246(3) 0.9003(3) 0.28835(17) 0.0215(7) Uani 1 1 d .
C3 C 1.0099(3) 0.7884(3) 0.32170(16) 0.0226(7) Uani 1 1 d .
H3A H 1.0426 0.7191 0.2973 0.027 Uiso 1 1 calc R
C4 C 0.9468(3) 0.7770(3) 0.39148(17) 0.0215(7) Uani 1 1 d .
C5 C 0.9015(3) 0.8777(3) 0.42671(18) 0.0273(7) Uani 1 1 d .
H5A H 0.8585 0.8696 0.4739 0.033 Uiso 1 1 calc R
C6 C 0.9174(3) 0.9911(3) 0.39464(17) 0.0278(7) Uani 1 1 d .
H6A H 0.8867 1.0606 0.4200 0.033 Uiso 1 1 calc R
C7 C 0.4817(3) 1.0593(3) 0.20956(18) 0.0248(7) Uani 1 1 d .
C8 C 0.5276(3) 0.9547(3) 0.24203(18) 0.0275(7) Uani 1 1 d .
C9 C 0.4873(3) 0.9204(3) 0.31371(18) 0.0278(7) Uani 1 1 d .
H9A H 0.5203 0.8508 0.3360 0.033 Uiso 1 1 calc R
C10 C 0.3985(3) 0.9872(3) 0.35334(17) 0.0222(7) Uani 1 1 d .
C11 C 0.3529(3) 1.0891(3) 0.32032(17) 0.0242(7) Uani 1 1 d .
H11A H 0.2926 1.1354 0.3470 0.029 Uiso 1 1 calc R
C12 C 0.3935(3) 1.1249(3) 0.24902(18) 0.0254(7) Uani 1 1 d .
H12A H 0.3605 1.1949 0.2272 0.031 Uiso 1 1 calc R
C13 C 0.9680(4) 1.2204(3) 0.32890(18) 0.0338(8) Uani 1 1 d .
H13A H 1.0341 1.2380 0.3765 0.041 Uiso 1 1 calc R
H13B H 0.8710 1.2111 0.3443 0.041 Uiso 1 1 calc R
C15 C 0.8893(3) 1.3880(3) 0.15650(17) 0.0269(7) Uani 1 1 d .
H15A H 0.9663 1.3667 0.1261 0.032 Uiso 1 1 calc R
H15B H 0.9139 1.4740 0.1787 0.032 Uiso 1 1 calc R
C14 C 0.9888(4) 1.3223(3) 0.27544(17) 0.0312(8) Uani 1 1 d .
H14A H 0.9945 1.4031 0.3049 0.037 Uiso 1 1 calc R
H14B H 1.0771 1.3192 0.2506 0.037 Uiso 1 1 calc R
C16 C 0.7558(3) 1.3764(3) 0.10478(19) 0.0311(8) Uani 1 1 d .
H16A H 0.6784 1.3960 0.1354 0.037 Uiso 1 1 calc R
H16B H 0.7649 1.4353 0.0634 0.037 Uiso 1 1 calc R
C17 C 0.5810(3) 1.2228(3) 0.04140(18) 0.0286(7) Uani 1 1 d .
H17A H 0.5714 1.1508 0.0032 0.034 Uiso 1 1 calc R
H17B H 0.5496 1.2929 0.0139 0.034 Uiso 1 1 calc R
C18 C 0.4890(3) 1.1935(3) 0.10495(19) 0.0301(8) Uani 1 1 d .
H18A H 0.5009 1.2632 0.1450 0.036 Uiso 1 1 calc R
H18B H 0.3893 1.1790 0.0835 0.036 Uiso 1 1 calc R
C19 C 1.1313(3) 0.8230(3) 0.17878(17) 0.0282(7) Uani 1 1 d .
H19A H 1.0610 0.7484 0.1746 0.034 Uiso 1 1 calc R
H19B H 1.2190 0.8037 0.2069 0.034 Uiso 1 1 calc R
C20 C 1.1583(3) 0.8636(3) 0.09956(18) 0.0303(8) Uani 1 1 d .
H20A H 1.2353 0.9333 0.1051 0.036 Uiso 1 1 calc R
H20B H 1.1903 0.7950 0.0691 0.036 Uiso 1 1 calc R
C21 C 0.9445(4) 0.8070(3) 0.0134(2) 0.0392(9) Uani 1 1 d .
H21A H 1.0001 0.7580 -0.0189 0.047 Uiso 1 1 calc R
H21B H 0.8815 0.8470 -0.0227 0.047 Uiso 1 1 calc R
C22 C 0.8575(4) 0.7221(3) 0.0569(2) 0.0392(9) Uani 1 1 d .
H22A H 0.7788 0.6785 0.0212 0.047 Uiso 1 1 calc R
H22B H 0.9140 0.6597 0.0776 0.047 Uiso 1 1 calc R
C23 C 0.6963(3) 0.7104(3) 0.15285(19) 0.0321(8) Uani 1 1 d .
H23A H 0.7316 0.6340 0.1696 0.039 Uiso 1 1 calc R
H23B H 0.6154 0.6867 0.1133 0.039 Uiso 1 1 calc R
C24 C 0.6494(3) 0.7787(3) 0.22186(18) 0.0264(7) Uani 1 1 d .
H24A H 0.5690 0.7292 0.2421 0.032 Uiso 1 1 calc R
H24B H 0.7269 0.7955 0.2641 0.032 Uiso 1 1 calc R
C25 C 0.9275(3) 0.6545(3) 0.42774(19) 0.0279(7) Uani 1 1 d .
H25A H 0.9302 0.5861 0.3882 0.033 Uiso 1 1 calc R
H25B H 1.0025 0.6509 0.4702 0.033 Uiso 1 1 calc R
C26 C 0.7742(3) 0.5897(3) 0.52392(18) 0.0255(7) Uani 1 1 d .
C27 C 0.3401(3) 0.9490(3) 0.42738(17) 0.0241(7) Uani 1 1 d .
H27A H 0.3469 1.0217 0.4649 0.029 Uiso 1 1 calc R
H27B H 0.2398 0.9152 0.4163 0.029 Uiso 1 1 calc R
C28 C 0.3511(3) 0.7860(3) 0.51076(17) 0.0237(7) Uani 1 1 d .
C29 C 0.6368(3) 0.6042(3) 0.55384(17) 0.0236(7) Uani 1 1 d .
C30 C 0.5948(3) 0.5374(3) 0.61557(17) 0.0280(7) Uani 1 1 d .
H30A H 0.6529 0.4832 0.6391 0.034 Uiso 1 1 calc R
C31 C 0.4665(3) 0.5514(3) 0.64208(18) 0.0314(8) Uani 1 1 d .
H31A H 0.4344 0.5061 0.6839 0.038 Uiso 1 1 calc R
C32 C 0.3853(3) 0.6318(3) 0.60712(17) 0.0279(7) Uani 1 1 d .
H32A H 0.2962 0.6424 0.6239 0.033 Uiso 1 1 calc R
C33 C 0.4371(3) 0.6968(3) 0.54693(16) 0.0229(7) Uani 1 1 d .

loop_
_atom_site_aniso_label
_atom_site_aniso_U_11
_atom_site_aniso_U_22
_atom_site_aniso_U_33
_atom_site_aniso_U_23
_atom_site_aniso_U_13
_atom_site_aniso_U_12
P1 0.0235(4) 0.0260(5) 0.0244(4) 0.0041(3) 0.0036(3) 0.0045(3)
F1 0.0333(11) 0.0254(10) 0.0450(12) 0.0040(8) 0.0096(9) 0.0044(8)
F2 0.0292(10) 0.0263(10) 0.0471(12) 0.0071(8) 0.0068(9) 0.0005(8)
F3 0.0233(10) 0.0421(11) 0.0389(11) 0.0097(9) -0.0006(8) 0.0039(8)
F4 0.0460(12) 0.0376(11) 0.0332(11) 0.0028(8) 0.0165(9) 0.0089(9)
F5 0.0294(10) 0.0466(11) 0.0303(10) -0.0019(8) 0.0086(8) 0.0041(8)
F6 0.0337(11) 0.0429(11) 0.0350(11) 0.0043(9) -0.0099(8) 0.0083(9)
O1 0.0319(12) 0.0199(11) 0.0218(11) 0.0024(9) 0.0064(9) 0.0068(9)
O2 0.0328(13) 0.0249(12) 0.0281(12) 0.0072(9) 0.0072(10) 0.0034(9)
O3 0.0241(11) 0.0218(11) 0.0298(12) 0.0014(9) 0.0038(9) 0.0045(9)
O4 0.0312(12) 0.0233(12) 0.0374(13) 0.0130(10) 0.0145(10) 0.0103(9)
O5 0.0253(11) 0.0246(11) 0.0235(12) -0.0004(9) 0.0052(9) 0.0052(9)
O6 0.0242(12) 0.0298(12) 0.0262(12) -0.0015(9) 0.0017(9) -0.0016(10)
O7 0.0301(12) 0.0306(13) 0.0352(13) -0.0061(10) 0.0101(10) -0.0006(10)
O8 0.0403(14) 0.0320(13) 0.0443(14) 0.0181(11) 0.0246(11) 0.0186(11)
O9 0.0208(11) 0.0329(12) 0.0336(13) 0.0135(10) 0.0020(10) 0.0070(9)
O10 0.0366(14) 0.0470(15) 0.0328(13) 0.0116(11) 0.0040(11) 0.0223(11)
O11 0.0215(11) 0.0288(12) 0.0254(12) 0.0091(9) 0.0045(9) 0.0040(9)
O12 0.0281(13) 0.0363(13) 0.0301(12) 0.0070(10) 0.0095(10) 0.0094(10)
N1 0.0215(14) 0.0214(14) 0.0249(14) 0.0007(11) -0.0003(11) 0.0023(11)
N2 0.0282(16) 0.0224(16) 0.0324(17) 0.0062(13) -0.0075(14) -0.0041(14)
C1 0.0230(16) 0.0240(17) 0.0208(16) 0.0034(13) 0.0002(13) 0.0030(13)
C2 0.0178(15) 0.0247(17) 0.0218(16) 0.0022(13) -0.0012(13) 0.0041(13)
C3 0.0187(16) 0.0229(17) 0.0240(17) -0.0044(13) -0.0052(13) 0.0023(13)
C4 0.0178(15) 0.0227(17) 0.0238(16) 0.0026(13) -0.0009(13) 0.0039(13)
C5 0.0320(18) 0.0274(18) 0.0244(17) 0.0031(14) 0.0070(14) 0.0072(14)
C6 0.0351(19) 0.0269(18) 0.0234(17) 0.0021(14) 0.0033(14) 0.0120(14)
C7 0.0206(16) 0.0241(17) 0.0311(18) 0.0071(14) 0.0081(14) 0.0022(13)
C8 0.0230(17) 0.0266(18) 0.037(2) 0.0066(15) 0.0130(15) 0.0112(14)
C9 0.0225(17) 0.0272(18) 0.0369(19) 0.0107(14) 0.0078(14) 0.0080(14)
C10 0.0160(15) 0.0206(16) 0.0288(17) 0.0015(13) 0.0013(13) -0.0017(13)
C11 0.0205(16) 0.0213(17) 0.0312(18) -0.0019(14) 0.0032(14) 0.0049(13)
C12 0.0228(17) 0.0172(16) 0.0372(19) 0.0035(14) 0.0033(14) 0.0050(13)
C13 0.052(2) 0.0208(18) 0.0295(19) -0.0016(14) 0.0069(16) 0.0078(15)
C15 0.0313(18) 0.0232(17) 0.0277(17) 0.0059(14) 0.0091(14) 0.0032(14)
C14 0.044(2) 0.0240(18) 0.0232(17) -0.0037(14) -0.0014(15) -0.0007(15)
C16 0.0343(19) 0.0190(17) 0.041(2) 0.0038(14) 0.0083(16) 0.0020(14)
C17 0.0262(18) 0.0282(18) 0.0335(19) 0.0078(14) 0.0037(14) 0.0084(14)
C18 0.0239(17) 0.0240(18) 0.046(2) 0.0144(15) 0.0065(15) 0.0075(14)
C19 0.0284(18) 0.0292(18) 0.0288(18) -0.0039(14) 0.0052(14) 0.0118(14)
C20 0.0247(18) 0.0329(19) 0.0353(19) -0.0005(15) 0.0093(15) 0.0078(14)
C21 0.032(2) 0.048(2) 0.034(2) -0.0139(17) 0.0068(16) -0.0041(17)
C22 0.044(2) 0.038(2) 0.034(2) -0.0072(16) 0.0076(17) -0.0013(17)
C23 0.0289(18) 0.0318(19) 0.0350(19) -0.0028(15) 0.0073(15) 0.0009(15)
C24 0.0244(17) 0.0226(17) 0.0322(18) 0.0011(14) 0.0014(14) 0.0048(13)
C25 0.0224(17) 0.0261(18) 0.0368(19) 0.0024(14) 0.0061(14) 0.0069(14)
C26 0.0293(18) 0.0201(17) 0.0255(17) 0.0000(14) -0.0060(14) 0.0035(14)
C27 0.0174(16) 0.0283(18) 0.0275(17) 0.0027(13) 0.0003(13) 0.0075(13)
C28 0.0226(18) 0.0269(18) 0.0209(17) -0.0036(13) 0.0025(14) 0.0029(14)
C29 0.0248(17) 0.0234(17) 0.0213(16) 0.0014(13) -0.0036(13) 0.0028(14)
C30 0.0314(18) 0.0292(18) 0.0244(17) 0.0066(14) -0.0021(14) 0.0088(14)
C31 0.0357(19) 0.038(2) 0.0205(17) 0.0075(14) 0.0006(15) 0.0033(16)
C32 0.0272(18) 0.0286(18) 0.0271(18) 0.0012(14) 0.0045(14) -0.0001(14)
C33 0.0208(16) 0.0266(17) 0.0192(16) -0.0039(13) -0.0044(13) 0.0010(13)

loop_
_atom_type_symbol
_atom_type_description
_atom_type_scat_dispersion_real
_atom_type_scat_dispersion_imag
_atom_type_scat_source
C C 0.0033 0.0016 'International Tables Vol C Tables 4.2.6.8 and 6.1.1.4'
H H 0.0000 0.0000 'International Tables Vol C Tables 4.2.6.8 and 6.1.1.4'
P P 0.1023 0.0942 'International Tables Vol C Tables 4.2.6.8 and 6.1.1.4'
N N 0.0061 0.0033 'International Tables Vol C Tables 4.2.6.8 and 6.1.1.4'
O O 0.0106 0.0060 'International Tables Vol C Tables 4.2.6.8 and 6.1.1.4'
F F 0.0171 0.0103 'International Tables Vol C Tables 4.2.6.8 and 6.1.1.4'

loop_
_geom_angle_atom_site_label_1
_geom_angle_atom_site_label_2
_geom_angle_atom_site_label_3
_geom_angle
F4 P1 F2 90.34(10)
F4 P1 F6 90.55(10)
F2 P1 F6 89.94(10)
F4 P1 F5 179.73(11)
F2 P1 F5 89.91(10)
F6 P1 F5 89.33(10)
F4 P1 F3 90.03(10)
F2 P1 F3 90.14(10)
F6 P1 F3 179.41(11)
F5 P1 F3 90.09(10)
F4 P1 F1 90.01(10)
F2 P1 F1 179.63(11)
F6 P1 F1 90.18(10)
F5 P1 F1 89.75(10)
F3 P1 F1 89.73(10)
C1 O1 C13 116.6(2)
C15 O2 C14 113.0(2)
C17 O3 C16 112.5(2)
C7 O4 C18 116.7(2)
C2 O5 C19 117.5(2)
C21 O6 C20 116.8(2)
C23 O7 C22 113.4(2)
C8 O8 C24 117.7(2)
C26 O9 C25 119.0(2)
C28 O11 C27 115.7(2)
C33 N1 C29 116.8(2)
C6 C1 O1 124.1(3)
C6 C1 C2 120.4(3)
O1 C1 C2 115.4(2)
O5 C2 C3 125.8(3)
O5 C2 C1 114.7(2)
C3 C2 C1 119.5(3)
C2 C3 C4 120.0(3)
C5 C4 C3 119.7(3)
C5 C4 C25 119.8(3)
C3 C4 C25 120.5(3)
C4 C5 C6 121.1(3)
C1 C6 C5 119.4(3)
O4 C7 C12 125.9(3)
O4 C7 C8 114.9(2)
C12 C7 C8 119.2(3)
C9 C8 O8 125.2(3)
C9 C8 C7 120.1(3)
O8 C8 C7 114.7(3)
C8 C9 C10 120.5(3)
C11 C10 C9 118.9(3)
C11 C10 C27 117.6(3)
C9 C10 C27 123.4(3)
C10 C11 C12 121.1(3)
C7 C12 C11 120.3(3)
O1 C13 C14 106.8(2)
O2 C15 C16 108.9(2)
O2 C14 C13 107.8(2)
O3 C16 C15 109.2(2)
O3 C17 C18 112.1(3)
O4 C18 C17 107.7(2)
O5 C19 C20 106.7(2)
O6 C20 C19 113.9(2)
O6 C21 C22 117.4(3)
O7 C22 C21 112.0(3)
O7 C23 C24 110.5(2)
O8 C24 C23 107.1(2)
O9 C25 C4 106.1(2)
O10 C26 O9 124.3(3)
O10 C26 C29 123.1(3)
O9 C26 C29 112.5(2)
O11 C27 C10 110.0(2)
O12 C28 O11 124.1(3)
O12 C28 C33 122.2(3)
O11 C28 C33 113.8(2)
N1 C29 C30 123.3(3)
N1 C29 C26 117.3(3)
C30 C29 C26 119.4(3)
C31 C30 C29 118.5(3)
C32 C31 C30 119.2(3)
C31 C32 C33 118.3(3)
N1 C33 C32 123.8(3)
N1 C33 C28 118.0(2)
C32 C33 C28 118.2(3)

loop_
_geom_bond_atom_site_label_1
_geom_bond_atom_site_label_2
_geom_bond_distance
P1 F4 1.5946(19)
P1 F2 1.5955(18)
P1 F6 1.5972(19)
P1 F5 1.5999(18)
P1 F3 1.6003(19)
P1 F1 1.6066(18)
O1 C1 1.385(3)
O1 C13 1.440(3)
O2 C15 1.421(3)
O2 C14 1.428(4)
O3 C17 1.427(3)
O3 C16 1.429(3)
O4 C7 1.371(3)
O4 C18 1.437(3)
O5 C2 1.373(3)
O5 C19 1.430(3)
O6 C21 1.420(4)
O6 C20 1.432(4)
O7 C23 1.404(3)
O7 C22 1.429(4)
O8 C8 1.391(3)
O8 C24 1.420(3)
O9 C26 1.330(3)
O9 C25 1.450(3)
O10 C26 1.206(3)
O11 C28 1.334(3)
O11 C27 1.453(3)
O12 C28 1.208(3)
N1 C33 1.338(4)
N1 C29 1.344(4)
C1 C6 1.382(4)
C1 C2 1.398(4)
C2 C3 1.380(4)
C3 C4 1.401(4)
C4 C5 1.369(4)
C4 C25 1.509(4)
C5 C6 1.384(4)
C7 C12 1.381(4)
C7 C8 1.406(4)
C8 C9 1.386(4)
C9 C10 1.394(4)
C10 C11 1.384(4)
C10 C27 1.500(4)
C11 C12 1.386(4)
C13 C14 1.492(4)
C15 C16 1.490(4)
C17 C18 1.494(4)
C19 C20 1.495(4)
C21 C22 1.457(4)
C23 C24 1.506(4)
C26 C29 1.487(4)
C28 C33 1.489(4)
C29 C30 1.386(4)
C30 C31 1.380(4)
C31 C32 1.379(4)
C32 C33 1.385(4)

loop_
_geom_torsion_atom_site_label_1
_geom_torsion_atom_site_label_2
_geom_torsion_atom_site_label_3
_geom_torsion_atom_site_label_4
_geom_torsion
C13 O1 C1 C6 11.5(4)
C13 O1 C1 C2 -170.5(3)
C19 O5 C2 C3 -2.1(4)
C19 O5 C2 C1 179.0(2)
C6 C1 C2 O5 178.5(3)
O1 C1 C2 O5 0.5(4)
C6 C1 C2 C3 -0.4(4)
O1 C1 C2 C3 -178.4(2)
O5 C2 C3 C4 -177.7(3)
C1 C2 C3 C4 1.1(4)
C2 C3 C4 C5 -0.8(4)
C2 C3 C4 C25 178.8(3)
C3 C4 C5 C6 -0.2(4)
C25 C4 C5 C6 -179.8(3)
O1 C1 C6 C5 177.3(3)
C2 C1 C6 C5 -0.5(4)
C4 C5 C6 C1 0.9(5)
C18 O4 C7 C12 3.7(4)
C18 O4 C7 C8 -177.7(3)
C24 O8 C8 C9 3.3(4)
C24 O8 C8 C7 -174.8(3)
O4 C7 C8 C9 179.6(3)
C12 C7 C8 C9 -1.7(5)
O4 C7 C8 O8 -2.2(4)
C12 C7 C8 O8 176.5(3)
O8 C8 C9 C10 -176.5(3)
C7 C8 C9 C10 1.5(5)
C8 C9 C10 C11 -0.8(4)
C8 C9 C10 C27 174.2(3)
C9 C10 C11 C12 0.2(4)
C27 C10 C11 C12 -175.1(3)
O4 C7 C12 C11 179.7(3)
C8 C7 C12 C11 1.1(4)
C10 C11 C12 C7 -0.4(5)
C1 O1 C13 C14 -179.0(2)
C14 O2 C15 C16 -172.9(2)
C15 O2 C14 C13 -171.4(2)
O1 C13 C14 O2 73.2(3)
C17 O3 C16 C15 160.8(2)
O2 C15 C16 O3 -62.2(3)
C16 O3 C17 C18 -78.2(3)
C7 O4 C18 C17 164.6(2)
O3 C17 C18 O4 -64.1(3)
C2 O5 C19 C20 169.0(2)
C21 O6 C20 C19 -86.0(3)
O5 C19 C20 O6 -56.1(3)
C20 O6 C21 C22 71.6(4)
C23 O7 C22 C21 167.6(3)
O6 C21 C22 O7 42.0(4)
C22 O7 C23 C24 176.6(3)
C8 O8 C24 C23 162.9(3)
O7 C23 C24 O8 55.1(3)
C26 O9 C25 C4 -144.8(3)
C5 C4 C25 O9 38.5(4)
C3 C4 C25 O9 -141.0(3)
C25 O9 C26 O10 -8.7(4)
C25 O9 C26 C29 171.4(2)
C28 O11 C27 C10 -158.7(2)
C11 C10 C27 O11 -169.5(2)
C9 C10 C27 O11 15.5(4)
C27 O11 C28 O12 3.3(4)
C27 O11 C28 C33 -177.0(2)
C33 N1 C29 C30 -1.0(4)
C33 N1 C29 C26 -179.9(3)
O10 C26 C29 N1 170.0(3)
O9 C26 C29 N1 -10.0(4)
O10 C26 C29 C30 -8.9(4)
O9 C26 C29 C30 171.0(3)
N1 C29 C30 C31 1.6(5)
C26 C29 C30 C31 -179.5(3)
C29 C30 C31 C32 -0.7(5)
C30 C31 C32 C33 -0.7(5)
C29 N1 C33 C32 -0.5(4)
C29 N1 C33 C28 179.3(2)
C31 C32 C33 N1 1.4(4)
C31 C32 C33 C28 -178.4(3)
O12 C28 C33 N1 171.1(3)
O11 C28 C33 N1 -8.6(4)
O12 C28 C33 C32 -9.2(4)
O11 C28 C33 C32 171.2(2)

loop_
_cod_related_entry_id
_cod_related_entry_database
_cod_related_entry_code
1 ChemSpider 21159361
